data_2009199
loop_
_publ_author_name
'Jayanta Kumar Ray'
'Dipanjan Pan'
'S. Shanmuga Sundara Raj'
'Hoong-Kun Fun'

_publ_section_title
;
 7-Methoxy-2-methylnaphtho[1,2-<i>b</i>]thiophene
;
_journal_issue 11
_journal_name_full 'Acta Crystallographica Section C'
_journal_page_first 1849
_journal_page_last 1850
_journal_paper_doi 10.1107/S0108270199009543
_journal_volume 55
_journal_year 1999
_chemical_formula_sum 'C14 H12 O S'
_chemical_formula_weight 228.30
_chemical_name_systematic
;
7-Methoxy-2-methylnaphtho[1,2-b]thiophene
;
_space_group_IT_number 14
_symmetry_cell_setting monoclinic
_symmetry_space_group_name_Hall '-P 2yn'
_symmetry_space_group_name_H-M 'P 1 21/n 1'
_audit_creation_method SHELXL-97
_cell_angle_alpha 90.00
_cell_angle_beta 94.7980(10)
_cell_angle_gamma 90.00
_cell_formula_units_Z 4
_cell_length_a 7.5611(2)
_cell_length_b 8.13930(10)
_cell_length_c 18.9671(4)
_cell_measurement_reflns_used 4959
_cell_measurement_temperature 293(2)
_cell_measurement_theta_max 28.33
_cell_measurement_theta_min 2.16
_cell_volume 1163.18(4)
_computing_cell_refinement 'SAINT (Siemens, 1996)'
_computing_data_collection 'SMART (Siemens, 1996)'
_computing_data_reduction SAINT
_computing_molecular_graphics SHELXTL
_computing_publication_material 'SHELXTL  and PLATON (Spek, 1990)'
_computing_structure_refinement SHELXTL
_computing_structure_solution 'SHELXTL (Sheldrick, 1997)'
_diffrn_ambient_temperature 293(2)
_diffrn_detector_area_resol_mean 8.33
_diffrn_measured_fraction_theta_full 0.990
_diffrn_measured_fraction_theta_max 0.990
_diffrn_measurement_device_type 'Siemens SMART CCD area detector'
_diffrn_measurement_method '\w scans'
_diffrn_radiation_monochromator graphite
_diffrn_radiation_source 'fine-focus sealed tube'
_diffrn_radiation_type MoK\a
_diffrn_radiation_wavelength 0.71073
_diffrn_reflns_av_R_equivalents 0.034
_diffrn_reflns_av_sigmaI/netI 0.039
_diffrn_reflns_limit_h_max 9
_diffrn_reflns_limit_h_min -10
_diffrn_reflns_limit_k_max 7
_diffrn_reflns_limit_k_min -10
_diffrn_reflns_limit_l_max 24
_diffrn_reflns_limit_l_min -25
_diffrn_reflns_number 7772
_diffrn_reflns_theta_full 28.27
_diffrn_reflns_theta_max 28.27
_diffrn_reflns_theta_min 2.16
_diffrn_standards_decay_% negligible
_exptl_absorpt_coefficient_mu 0.252
_exptl_absorpt_correction_T_max 0.961
_exptl_absorpt_correction_T_min 0.889
_exptl_absorpt_correction_type empirical
_exptl_absorpt_process_details '(SADABS; Sheldrick, 1996)'
_exptl_crystal_colour colourless
_exptl_crystal_density_diffrn 1.304
_exptl_crystal_density_method 'not measured'
_exptl_crystal_description slab
_exptl_crystal_F_000 480
_exptl_crystal_size_max 0.48
_exptl_crystal_size_mid 0.34
_exptl_crystal_size_min 0.16
_refine_diff_density_max 0.210
_refine_diff_density_min -0.163
_refine_ls_extinction_method none
_refine_ls_goodness_of_fit_ref 1.043
_refine_ls_hydrogen_treatment constr
_refine_ls_matrix_type full
_refine_ls_number_parameters 147
_refine_ls_number_reflns 2845
_refine_ls_number_restraints 0
_refine_ls_restrained_S_all 1.043
_refine_ls_R_factor_all 0.057
_refine_ls_R_factor_gt 0.041
_refine_ls_shift/su_max <0.001
_refine_ls_shift/su_mean 0.000
_refine_ls_structure_factor_coef Fsqd
_refine_ls_weighting_details 'calc w = 1/[\s^2^(Fo^2^)+(0.0597P)^2^+0.1025P] where P=(Fo^2^+2Fc^2^)/3'
_refine_ls_weighting_scheme calc
_refine_ls_wR_factor_ref 0.121
_reflns_number_gt 2157
_reflns_number_total 2845
_reflns_threshold_expression 'I > 2\s(I)'
_cod_data_source_file sk1318.cif
_cod_data_source_block I
_cod_original_sg_symbol_H-M 'P 21/n'
_cod_database_code 2009199

loop_
_symmetry_equiv_pos_as_xyz
'x, y, z'
'-x+1/2, y+1/2, -z+1/2'
'-x, -y, -z'
'x-1/2, -y-1/2, z-1/2'

loop_
_atom_site_label
_atom_site_fract_x
_atom_site_fract_y
_atom_site_fract_z
_atom_site_U_iso_or_equiv
_atom_site_adp_type
_atom_site_calc_flag
_atom_site_refinement_flags
_atom_site_occupancy
_atom_site_disorder_assembly
_atom_site_disorder_group
_atom_site_type_symbol
S1 .48062(6) .90574(5) .12587(2) .06203(17) Uani d . 1 . . S
O1 1.23560(17) .78197(15) .33888(6) .0712(3) Uani d . 1 . . O
C1 .4054(2) .8284(2) .04326(9) .0625(4) Uani d . 1 . . C
C2 .5225(2) .7224(2) .01894(9) .0639(4) Uani d . 1 . . C
H2A .5034 .6692 -.0244 .077 Uiso calc R 1 . . H
C3 .6789(2) .69880(17) .06566(8) .0528(3) Uani d . 1 . . C
C4 .8298(2) .59966(19) .05755(8) .0600(4) Uani d . 1 . . C
H4A .8346 .5359 .0171 .072 Uiso calc R 1 . . H
C5 .9676(2) .59682(18) .10843(8) .0567(4) Uani d . 1 . . C
H5A 1.0654 .5308 .1020 .068 Uiso calc R 1 . . H
C6 .96606(19) .69251(16) .17126(7) .0456(3) Uani d . 1 . . C
C7 1.1095(2) .68781(17) .22392(8) .0512(3) Uani d . 1 . . C
H7A 1.2080 .6229 .2173 .061 Uiso calc R 1 . . H
C8 1.1046(2) .77824(18) .28471(8) .0545(4) Uani d . 1 . . C
C9 .9566(2) .8778(2) .29487(8) .0609(4) Uani d . 1 . . C
H9A .9543 .9394 .3361 .073 Uiso calc R 1 . . H
C10 .8161(2) .88483(18) .24465(8) .0557(4) Uani d . 1 . . C
H10A .7193 .9512 .2521 .067 Uiso calc R 1 . . H
C11 .81630(19) .79228(15) .18143(7) .0453(3) Uani d . 1 . . C
C12 .67533(19) .79287(16) .12733(7) .0474(3) Uani d . 1 . . C
C13 .2293(3) .8867(3) .00833(11) .0817(6) Uani d . 1 . . C
H13A .2098 .8384 -.0378 .123 Uiso calc R 1 . . H
H13B .2308 1.0042 .0041 .123 Uiso calc R 1 . . H
H13C .1356 .8545 .0366 .123 Uiso calc R 1 . . H
C14 1.3925(3) .6884(3) .32979(11) .0845(6) Uani d . 1 . . C
H14A 1.4774 .7059 .3696 .127 Uiso calc R 1 . . H
H14B 1.4423 .7228 .2873 .127 Uiso calc R 1 . . H
H14C 1.3628 .5738 .3264 .127 Uiso calc R 1 . . H

loop_
_atom_site_aniso_label
_atom_site_aniso_U_11
_atom_site_aniso_U_22
_atom_site_aniso_U_33
_atom_site_aniso_U_12
_atom_site_aniso_U_13
_atom_site_aniso_U_23
S1 .0546(3) .0633(3) .0682(3) .00889(18) .00551(18) .00240(18)
O1 .0676(8) .0720(8) .0711(7) -.0020(6) -.0112(6) -.0075(6)
C1 .0597(10) .0599(9) .0665(10) -.0103(7) -.0034(8) .0148(8)
C2 .0734(11) .0600(9) .0569(9) -.0127(8) -.0027(8) .0035(7)
C3 .0644(9) .0448(7) .0496(7) -.0062(6) .0080(7) .0024(6)
C4 .0745(11) .0563(9) .0502(8) .0027(7) .0122(7) -.0099(6)
C5 .0655(10) .0507(8) .0559(8) .0079(7) .0179(7) -.0039(6)
C6 .0529(8) .0383(6) .0471(7) -.0009(5) .0140(6) .0039(5)
C7 .0511(8) .0450(7) .0589(8) .0029(6) .0116(6) .0029(6)
C8 .0582(9) .0503(8) .0546(8) -.0055(6) .0027(7) .0031(6)
C9 .0721(11) .0585(9) .0530(8) .0016(7) .0094(7) -.0110(7)
C10 .0598(9) .0527(8) .0556(8) .0078(7) .0115(7) -.0074(6)
C11 .0520(8) .0384(6) .0470(7) -.0004(5) .0125(6) .0029(5)
C12 .0534(8) .0401(7) .0497(7) -.0012(6) .0100(6) .0039(5)
C13 .0630(11) .0865(13) .0923(14) -.0107(9) -.0124(10) .0241(11)
C14 .0648(12) .0854(13) .0988(15) .0029(10) -.0186(10) -.0013(11)

loop_
_atom_type_symbol
_atom_type_description
_atom_type_scat_dispersion_real
_atom_type_scat_dispersion_imag
_atom_type_scat_source
C C 0.0033 0.0016 'International Tables Vol C Tables 4.2.6.8 and 6.1.1.4'
H H 0.0000 0.0000 'International Tables Vol C Tables 4.2.6.8 and 6.1.1.4'
O O 0.0106 0.0060 'International Tables Vol C Tables 4.2.6.8 and 6.1.1.4'
S S 0.1246 0.1234 'International Tables Vol C Tables 4.2.6.8 and 6.1.1.4'

loop_
_geom_angle_atom_site_label_1
_geom_angle_atom_site_label_2
_geom_angle_atom_site_label_3
_geom_angle
_geom_angle_publ_flag
C12 S1 C1 92.10(10) y
C8 O1 C14 117.00(10) y
C2 C1 C13 129.15(17) ?
C2 C1 S1 111.50(10) y
C13 C1 S1 119.37(15) ?
C1 C2 C3 114.1(2) y
C12 C3 C4 118.32(14) ?
C12 C3 C2 111.80(10) y
C4 C3 C2 129.88(14) ?
C5 C4 C3 120.61(14) ?
C4 C5 C6 121.65(14) ?
C7 C6 C11 119.57(12) ?
C7 C6 C5 121.15(13) ?
C11 C6 C5 119.28(14) ?
C8 C7 C6 120.49(14) ?
O1 C8 C7 125.15(15) ?
O1 C8 C9 114.76(14) ?
C7 C8 C9 120.10(14) ?
C10 C9 C8 120.59(14) ?
C9 C10 C11 120.79(14) ?
C10 C11 C12 123.89(13) ?
C10 C11 C6 118.47(13) ?
C12 C11 C6 117.64(12) ?
C3 C12 C11 122.50(13) ?
C3 C12 S1 110.62(11) ?
C11 C12 S1 126.87(10) ?

loop_
_geom_bond_atom_site_label_1
_geom_bond_atom_site_label_2
_geom_bond_site_symmetry_2
_geom_bond_distance
_geom_bond_publ_flag
S1 C12 . 1.734(2) y
S1 C1 . 1.740(2) y
O1 C8 . 1.366(2) y
O1 C14 . 1.432(2) y
C1 C2 . 1.345(3) ?
C1 C13 . 1.513(2) y
C2 C3 . 1.431(2) ?
C3 C12 . 1.400(2) ?
C3 C4 . 1.416(2) ?
C4 C5 . 1.360(2) ?
C5 C6 . 1.424(2) ?
C6 C7 . 1.412(2) ?
C6 C11 . 1.420(2) ?
C7 C8 . 1.371(2) ?
C8 C9 . 1.408(2) ?
C9 C10 . 1.367(2) ?
C10 C11 . 1.416(2) ?
C11 C12 . 1.416(2) ?

loop_
_cod_related_entry_id
_cod_related_entry_database
_cod_related_entry_code
1 ChemSpider 4425278
